data_7233962
loop_
_publ_author_name
'Sung Jin Park'
'Hyeon Mo Cho'
'Myong Euy Lee'
'Miyoung Kim'
'Kwenwoo Han'
'Seunghee Hong'
'Sanghak Lim'
'Hansong Lee'
'Byeonggyu Hwang'
'Sang Kyun Kim'
'Sangdeok Shim'
'Philjae Kang'
'Moon-Gun Choi'

_publ_section_title
;
 Soluble polycyclosilane-polysiloxane hybrid material and silicon thin
 film with optical properties at 193 nm and etch selectivity
;
_journal_name_full 'Journal of Materials Chemistry C'
_journal_page_first 239
_journal_page_last 242
_journal_paper_doi 10.1039/C4TC01917B
_journal_volume 3
_journal_year 2015
_chemical_formula_moiety C18H48O6Si6
_chemical_formula_sum 'C18 H48 O6 Si6'
_chemical_formula_weight 529.10
_space_group_IT_number 220
_space_group_name_Hall 'I -4bd 2c 3'
_space_group_name_H-M_alt 'I -4 3 d'
_symmetry_cell_setting cubic
_symmetry_space_group_name_H-M 'I -4 3 d'
_atom_sites_solution_hydrogens geom
_atom_sites_solution_primary direct
_atom_sites_solution_secondary difmap
_cell_angle_alpha 90.00
_cell_angle_beta 90.00
_cell_angle_gamma 90.00
_cell_formula_units_Z 16
_cell_length_a 23.3514(5)
_cell_length_b 23.3514(5)
_cell_length_c 23.3514(5)
_cell_measurement_reflns_used 901
_cell_measurement_temperature 230(2)
_cell_measurement_theta_max 24.06
_cell_measurement_theta_min 2.14
_cell_volume 12733.2(5)
_computing_cell_refinement 'Bruker APEX II'
_computing_data_collection 'Bruker APEX II'
_computing_data_reduction 'Bruker APEX II'
_computing_molecular_graphics ORTEP3
_computing_publication_material 'Bruker SHELXTL'
_computing_structure_refinement 'SHELXL-97 (Sheldrick, 1997)'
_computing_structure_solution 'SHELXS-97 (Sheldrick, 1990)'
_diffrn_ambient_temperature 230(2)
_diffrn_measured_fraction_theta_full 0.988
_diffrn_measured_fraction_theta_max 0.988
_diffrn_measurement_device_type 'CCD area detector'
_diffrn_measurement_method 'phi and omega scans'
_diffrn_radiation_monochromator graphite
_diffrn_radiation_source 'fine-focus sealed tube'
_diffrn_radiation_type MoK\a
_diffrn_radiation_wavelength 0.71073
_diffrn_reflns_av_R_equivalents 0.0719
_diffrn_reflns_av_sigmaI/netI 0.0136
_diffrn_reflns_limit_h_max 21
_diffrn_reflns_limit_h_min -21
_diffrn_reflns_limit_k_max 21
_diffrn_reflns_limit_k_min -21
_diffrn_reflns_limit_l_max 21
_diffrn_reflns_limit_l_min -20
_diffrn_reflns_number 45859
_diffrn_reflns_theta_full 24.06
_diffrn_reflns_theta_max 24.06
_diffrn_reflns_theta_min 2.14
_exptl_absorpt_coefficient_mu 0.288
_exptl_absorpt_correction_T_max 0.941
_exptl_absorpt_correction_T_min 0.930
_exptl_absorpt_correction_type multi-scan
_exptl_absorpt_process_details SADABS
_exptl_crystal_colour Colorless
_exptl_crystal_density_diffrn 1.104
_exptl_crystal_density_method 'not measured'
_exptl_crystal_description Cubic
_exptl_crystal_F_000 4608
_exptl_crystal_size_max 0.5
_exptl_crystal_size_mid 0.3
_exptl_crystal_size_min 0.2
_refine_diff_density_max 0.483
_refine_diff_density_min -0.256
_refine_diff_density_rms 0.079
_refine_ls_abs_structure_details 'Flack H D (1983), Acta Cryst. A39, 876-881'
_refine_ls_abs_structure_Flack -0.3(9)
_refine_ls_extinction_method none
_refine_ls_goodness_of_fit_ref 1.060
_refine_ls_hydrogen_treatment mixed
_refine_ls_matrix_type full
_refine_ls_number_parameters 95
_refine_ls_number_reflns 901
_refine_ls_number_restraints 21
_refine_ls_restrained_S_all 1.089
_refine_ls_R_factor_all 0.0902
_refine_ls_R_factor_gt 0.0834
_refine_ls_shift/su_max 0.034
_refine_ls_shift/su_mean 0.003
_refine_ls_structure_factor_coef Fsqd
_refine_ls_weighting_details 'calc w=1/[\s^2^(Fo^2^)+(0.1429P)^2^+83.9063P] where P=(Fo^2^+2Fc^2^)/3'
_refine_ls_weighting_scheme calc
_refine_ls_wR_factor_gt 0.2180
_refine_ls_wR_factor_ref 0.2289
_reflns_number_gt 830
_reflns_number_total 901
_reflns_threshold_expression >2sigma(I)
_cod_data_source_file 1000002.cif
_cod_data_source_block PCOD1000002
_cod_depositor_comments
;
The following automatic conversions were performed:

data item '_symmetry_cell_setting' value 'Cubic' was changed to
'cubic' in accordance with the built-in table derived from the CIF
Core dictionary named 'cif_core.dic' version 2.4.5 last updated on
2014-11-21.

Automatic conversion script
Id: cif_fix_values 6909 2019-04-08 15:41:33Z antanas 
;
_cod_original_sg_symbol_H-M I-43d
_cod_database_code 7233962

loop_
_symmetry_equiv_pos_as_xyz
'x, y, z'
'-x+1/2, -y, z+1/2'
'-x, y+1/2, -z+1/2'
'x+1/2, -y+1/2, -z'
'z, x, y'
'z+1/2, -x+1/2, -y'
'-z+1/2, -x, y+1/2'
'-z, x+1/2, -y+1/2'
'y, z, x'
'-y, z+1/2, -x+1/2'
'y+1/2, -z+1/2, -x'
'-y+1/2, -z, x+1/2'
'y+1/4, x+1/4, z+1/4'
'-y+1/4, -x+3/4, z+3/4'
'y+3/4, -x+1/4, -z+3/4'
'-y+3/4, x+3/4, -z+1/4'
'x+1/4, z+1/4, y+1/4'
'-x+3/4, z+3/4, -y+1/4'
'-x+1/4, -z+3/4, y+3/4'
'x+3/4, -z+1/4, -y+3/4'
'z+1/4, y+1/4, x+1/4'
'z+3/4, -y+1/4, -x+3/4'
'-z+3/4, y+3/4, -x+1/4'
'-z+1/4, -y+3/4, x+3/4'
'x+1/2, y+1/2, z+1/2'
'-x+1, -y+1/2, z+1'
'-x+1/2, y+1, -z+1'
'x+1, -y+1, -z+1/2'
'z+1/2, x+1/2, y+1/2'
'z+1, -x+1, -y+1/2'
'-z+1, -x+1/2, y+1'
'-z+1/2, x+1, -y+1'
'y+1/2, z+1/2, x+1/2'
'-y+1/2, z+1, -x+1'
'y+1, -z+1, -x+1/2'
'-y+1, -z+1/2, x+1'
'y+3/4, x+3/4, z+3/4'
'-y+3/4, -x+5/4, z+5/4'
'y+5/4, -x+3/4, -z+5/4'
'-y+5/4, x+5/4, -z+3/4'
'x+3/4, z+3/4, y+3/4'
'-x+5/4, z+5/4, -y+3/4'
'-x+3/4, -z+5/4, y+5/4'
'x+5/4, -z+3/4, -y+5/4'
'z+3/4, y+3/4, x+3/4'
'z+5/4, -y+3/4, -x+5/4'
'-z+5/4, y+5/4, -x+3/4'
'-z+3/4, -y+5/4, x+5/4'

loop_
_atom_site_label
_atom_site_type_symbol
_atom_site_fract_x
_atom_site_fract_y
_atom_site_fract_z
_atom_site_U_iso_or_equiv
_atom_site_adp_type
_atom_site_occupancy
_atom_site_symmetry_multiplicity
_atom_site_calc_flag
_atom_site_refinement_flags
_atom_site_disorder_assembly
_atom_site_disorder_group
Si1 Si 0.03469(15) 0.60470(15) 0.03309(14) 0.0702(12) Uani 1 1 d . . .
Si2 Si 0.12022(14) 0.55398(15) 0.01495(13) 0.0697(12) Uani 1 1 d . . .
O1 O -0.0099(6) 0.5708(5) 0.0740(4) 0.144(5) Uani 1 1 d D . .
O2 O 0.1565(6) 0.5466(6) 0.0748(6) 0.161(5) Uani 1 1 d DU . .
C1 C 0.0540(6) 0.6755(6) 0.0680(5) 0.094(4) Uani 1 1 d . . .
H1A H 0.0196 0.6955 0.0784 0.142 Uiso 1 1 calc R . .
H1B H 0.0756 0.6984 0.0415 0.142 Uiso 1 1 calc R . .
H1C H 0.0765 0.6685 0.1017 0.142 Uiso 1 1 calc R . .
C2 C 0.1705(5) 0.5990(5) -0.0289(6) 0.089(4) Uani 1 1 d . . .
H2A H 0.1748 0.6359 -0.0112 0.133 Uiso 1 1 calc R . .
H2B H 0.1552 0.6037 -0.0667 0.133 Uiso 1 1 calc R . .
H2C H 0.2071 0.5805 -0.0311 0.133 Uiso 1 1 calc R . .
C3 C -0.0054(10) 0.5455(11) 0.1265(10) 0.227(12) Uani 1 1 d DU . .
H3A H 0.0024 0.5747 0.1549 0.272 Uiso 1 1 calc R . .
H3B H 0.0268 0.5192 0.1262 0.272 Uiso 1 1 calc R . .
C4 C -0.0570(7) 0.5141(7) 0.1433(7) 0.127(7) Uani 1 1 d D . .
H4A H -0.0903 0.5344 0.1301 0.191 Uiso 1 1 calc R . .
H4B H -0.0583 0.5108 0.1843 0.191 Uiso 1 1 calc R . .
H4C H -0.0563 0.4766 0.1266 0.191 Uiso 1 1 calc R . .
C5 C 0.1647(11) 0.5041(11) 0.1165(11) 0.198(9) Uani 1 1 d DU . .
H5A H 0.1835 0.4719 0.0982 0.238 Uiso 1 1 calc R . .
H5B H 0.1273 0.4911 0.1289 0.238 Uiso 1 1 calc R . .
C6 C 0.1959(6) 0.5182(8) 0.1649(5) 0.119(5) Uani 1 1 d . . .
H6A H 0.2180 0.4856 0.1769 0.179 Uiso 1 1 calc R . .
H6B H 0.1702 0.5291 0.1951 0.179 Uiso 1 1 calc R . .
H6C H 0.2211 0.5495 0.1563 0.179 Uiso 1 1 calc R . .

loop_
_atom_site_aniso_label
_atom_site_aniso_U_11
_atom_site_aniso_U_22
_atom_site_aniso_U_33
_atom_site_aniso_U_23
_atom_site_aniso_U_13
_atom_site_aniso_U_12
Si1 0.080(2) 0.075(2) 0.057(2) 0.0048(16) 0.0215(17) -0.0070(18)
Si2 0.073(2) 0.082(2) 0.0538(19) 0.0144(16) -0.0111(16) 0.0070(18)
O1 0.184(11) 0.161(11) 0.086(7) 0.015(7) 0.072(7) 0.023(9)
O2 0.162(5) 0.161(5) 0.160(5) 0.0001(11) -0.0008(11) 0.0001(11)
C1 0.102(9) 0.105(10) 0.076(8) -0.016(7) 0.005(8) 0.003(8)
C2 0.077(8) 0.087(9) 0.101(10) 0.008(7) -0.009(8) -0.023(8)
C3 0.227(12) 0.227(12) 0.227(12) 0.0000(11) 0.0000(11) 0.0002(11)
C4 0.127(12) 0.111(12) 0.143(14) 0.033(11) 0.080(11) -0.038(10)
C5 0.199(10) 0.198(10) 0.198(10) 0.0001(11) 0.0000(11) 0.0000(11)
C6 0.136(12) 0.166(14) 0.057(8) 0.005(10) -0.049(9) 0.025(11)

loop_
_atom_type_symbol
_atom_type_description
_atom_type_scat_dispersion_real
_atom_type_scat_dispersion_imag
_atom_type_scat_source
C C 0.0033 0.0016 'International Tables Vol C Tables 4.2.6.8 and 6.1.1.4'
H H 0.0000 0.0000 'International Tables Vol C Tables 4.2.6.8 and 6.1.1.4'
O O 0.0106 0.0060 'International Tables Vol C Tables 4.2.6.8 and 6.1.1.4'
Si Si 0.0817 0.0704 'International Tables Vol C Tables 4.2.6.8 and 6.1.1.4'

loop_
_geom_angle_atom_site_label_1
_geom_angle_atom_site_label_2
_geom_angle_atom_site_label_3
_geom_angle
_geom_angle_site_symmetry_1
_geom_angle_site_symmetry_3
O1 Si1 C1 109.0(6) . .
O1 Si1 Si2 113.9(5) . .
C1 Si1 Si2 108.3(5) . .
O1 Si1 Si2 105.4(5) . 8
C1 Si1 Si2 110.6(4) . 8
Si2 Si1 Si2 109.69(18) . 8
O2 Si2 C2 101.5(6) . .
O2 Si2 Si1 109.6(5) . .
C2 Si2 Si1 110.2(4) . .
O2 Si2 Si1 113.9(5) . 11_455
C2 Si2 Si1 108.0(4) . 11_455
Si1 Si2 Si1 112.9(2) . 11_455
C3 O1 Si1 133.8(14) . .
C5 O2 Si2 137.3(15) . .
O1 C3 C4 113.2(18) . .
O2 C5 C6 118(2) . .

loop_
_geom_bond_atom_site_label_1
_geom_bond_atom_site_label_2
_geom_bond_distance
_geom_bond_site_symmetry_2
Si1 O1 1.619(13) .
Si1 C1 1.898(13) .
Si1 Si2 2.360(5) .
Si1 Si2 2.368(5) 8
Si2 O2 1.644(14) .
Si2 C2 1.879(13) .
Si2 Si1 2.368(5) 11_455
O1 C3 1.366(17) .
O2 C5 1.402(17) .
C3 C4 1.463(18) .
C5 C6 1.38(3) .
